data_1558735
loop_
_publ_author_name
'Straube, Axel A.'
'Coburger, Peter'
'Duetsch, Luis'
'Hey-Hawkins, Evamarie'

_publ_section_title
;
 Triple the fun: Tris(ferrocenyl)arene-based gold(I) complexes for
 redox-switchable catalysis
;
_journal_name_full 'Chemical Science'
_journal_paper_doi 10.1039/D0SC03604H
_journal_year 2020
_chemical_formula_sum 'C69.1 H60.25 Br4 Cl2.25 Fe5'
_chemical_formula_weight 1569.27
_space_group_crystal_system triclinic
_space_group_IT_number 2
_space_group_name_Hall '-P 1'
_space_group_name_H-M_alt 'P -1'
_atom_sites_solution_hydrogens geom
_audit_creation_method SHELXL-2014/7
_audit_update_record
;
2020-03-13 deposited with the CCDC.	2020-08-03 downloaded from the CCDC.
;
_cell_angle_alpha 76.369(2)
_cell_angle_beta 88.688(2)
_cell_angle_gamma 69.101(3)
_cell_formula_units_Z 2
_cell_length_a 11.5217(3)
_cell_length_b 11.6762(3)
_cell_length_c 23.9327(7)
_cell_measurement_reflns_used 11654
_cell_measurement_temperature 130
_cell_measurement_theta_max 27.7590
_cell_measurement_theta_min 2.2940
_cell_volume 2916.48(15)
_computing_cell_refinement
;
CrysAlisPro, Agilent Technologies,
Version 1.171.37.35 (release 13-08-2014 CrysAlis171 .NET)
(compiled Aug 13 2014,18:06:01)
;
_computing_data_collection
;
CrysAlisPro, Agilent Technologies,
Version 1.171.37.35 (release 13-08-2014 CrysAlis171 .NET)
(compiled Aug 13 2014,18:06:01)
;
_computing_data_reduction
;
CrysAlisPro, Agilent Technologies,
Version 1.171.37.35 (release 13-08-2014 CrysAlis171 .NET)
(compiled Aug 13 2014,18:06:01)
;
_computing_structure_refinement 'SHELXL-2014/7 (Sheldrick, 2014)'
_computing_structure_solution SHELXS
_diffrn_ambient_temperature 130
_diffrn_detector_area_resol_mean 16.3560
_diffrn_measured_fraction_theta_full 0.998
_diffrn_measured_fraction_theta_max 0.998
_diffrn_measurement_device_type 'Xcalibur, Sapphire3, Gemini'
_diffrn_measurement_method '\w scans'
_diffrn_radiation_type MoK\a
_diffrn_radiation_wavelength 0.71073
_diffrn_reflns_av_R_equivalents 0.0619
_diffrn_reflns_av_unetI/netI 0.0975
_diffrn_reflns_Laue_measured_fraction_full 0.998
_diffrn_reflns_Laue_measured_fraction_max 0.998
_diffrn_reflns_limit_h_max 14
_diffrn_reflns_limit_h_min -14
_diffrn_reflns_limit_k_max 14
_diffrn_reflns_limit_k_min -14
_diffrn_reflns_limit_l_max 29
_diffrn_reflns_limit_l_min -29
_diffrn_reflns_number 48496
_diffrn_reflns_point_group_measured_fraction_full 0.998
_diffrn_reflns_point_group_measured_fraction_max 0.998
_diffrn_reflns_theta_full 25.242
_diffrn_reflns_theta_max 26.373
_diffrn_reflns_theta_min 2.159
_diffrn_source 'Enhance (Mo) X-ray Source'
_exptl_absorpt_coefficient_mu 4.101
_exptl_absorpt_correction_T_max 1.00000
_exptl_absorpt_correction_T_min 0.90770
_exptl_absorpt_correction_type multi-scan
_exptl_absorpt_process_details
;
CrysAlisPro, Agilent Technologies,
Version 1.171.37.35 (release 13-08-2014 CrysAlis171 .NET)
(compiled Aug 13 2014,18:06:01)
Empirical absorption correction using spherical harmonics,
 implemented in SCALE3 ABSPACK scaling algorithm.
Empirical absorption correction using spherical harmonics,
 implemented in SCALE3 ABSPACK scaling algorithm.
;
_exptl_crystal_colour orange
_exptl_crystal_density_diffrn 1.787
_exptl_crystal_description prism
_exptl_crystal_F_000 1566
_exptl_crystal_size_max 0.1000
_exptl_crystal_size_mid 0.1000
_exptl_crystal_size_min 0.1000
_refine_diff_density_max 1.741
_refine_diff_density_min -1.959
_refine_diff_density_rms 0.097
_refine_ls_extinction_method none
_refine_ls_goodness_of_fit_ref 0.861
_refine_ls_hydrogen_treatment constr
_refine_ls_matrix_type full
_refine_ls_number_parameters 754
_refine_ls_number_reflns 11917
_refine_ls_number_restraints 13
_refine_ls_restrained_S_all 0.862
_refine_ls_R_factor_all 0.0791
_refine_ls_R_factor_gt 0.0404
_refine_ls_shift/su_max 0.010
_refine_ls_shift/su_mean 0.000
_refine_ls_structure_factor_coef Fsqd
_refine_ls_weighting_details 'w=1/[\s^2^(Fo^2^)+(0.0367P)^2^] where P=(Fo^2^+2Fc^2^)/3'
_refine_ls_weighting_scheme calc
_refine_ls_wR_factor_gt 0.0776
_refine_ls_wR_factor_ref 0.0824
_reflns_Friedel_coverage 0.000
_reflns_number_gt 7051
_reflns_number_total 11917
_reflns_threshold_expression 'I > 2\s(I)'
_cod_data_source_file d0sc03604h2.cif
_cod_data_source_block try1_one_component
_cod_original_formula_sum 'C69.10 H60.25 Br4 Cl2.25 Fe5'
_cod_database_code 1558735
_shelx_shelxl_version_number 2014/7
_shelx_space_group_comment
; 
The symmetry employed for this shelxl refinement is uniquely defined 
by the following loop, which should always be used as a source of 
symmetry information in preference to the above space-group names. 
They are only intended as comments. 
;

loop_
_space_group_symop_operation_xyz
'x, y, z'
'-x, -y, -z'

loop_
_atom_site_label
_atom_site_type_symbol
_atom_site_fract_x
_atom_site_fract_y
_atom_site_fract_z
_atom_site_U_iso_or_equiv
_atom_site_adp_type
_atom_site_occupancy
_atom_site_site_symmetry_order
_atom_site_calc_flag
_atom_site_refinement_flags_posn
_atom_site_refinement_flags_adp
_atom_site_refinement_flags_occupancy
_atom_site_disorder_assembly
_atom_site_disorder_group
Br1 Br 0.13890(5) 0.84037(5) 0.35146(2) 0.03681(13) Uani 1 1 d . . . . .
Br2 Br 0.22583(6) 0.84786(6) 0.96111(2) 0.06154(19) Uani 1 1 d . . . . .
Br3 Br 0.64996(5) 0.87605(5) 1.06487(2) 0.04394(15) Uani 1 1 d . . . . .
Br4 Br 0.27015(5) 1.05462(6) 0.63046(2) 0.05551(17) Uani 1 1 d . . . . .
Fe1 Fe 0.58079(5) 0.24028(5) 0.78639(2) 0.01828(14) Uani 1 1 d . . . . .
Fe2 Fe 0.15207(6) 0.65515(6) 0.49070(3) 0.02405(15) Uani 1 1 d . . . . .
Fe3 Fe 0.21683(6) 0.83502(6) 0.81721(2) 0.02008(15) Uani 1 1 d . . . . .
Fe4 Fe 0.74387(6) 0.66955(6) 0.97466(2) 0.02146(15) Uani 1 1 d . . . . .
Fe5 Fe 0.54515(5) 0.82374(5) 0.60887(2) 0.01938(15) Uani 1 1 d . . . . .
Cl1 Cl 0.01911(16) 1.34750(17) 0.70867(6) 0.0703(5) Uani 1 1 d . . . . .
Cl2 Cl 0.06246(14) 1.34467(16) 0.82665(6) 0.0664(5) Uani 1 1 d . . . . .
C1 C 0.4165(4) 0.3388(4) 0.72976(17) 0.0192(9) Uani 1 1 d . . . . .
C2 C 0.4031(4) 0.2395(4) 0.77494(17) 0.0210(10) Uani 1 1 d . . . . .
H2 H 0.3395 0.2502 0.8032 0.025 Uiso 1 1 calc R U . . .
C3 C 0.4955(4) 0.1248(4) 0.77156(19) 0.0252(11) Uani 1 1 d . . . . .
H3 H 0.5055 0.0416 0.7963 0.030 Uiso 1 1 calc R U . . .
C4 C 0.5706(4) 0.1483(4) 0.72579(18) 0.0249(10) Uani 1 1 d . . . . .
H4 H 0.6402 0.0848 0.7129 0.030 Uiso 1 1 calc R U . . .
C5 C 0.5223(4) 0.2797(4) 0.70035(17) 0.0205(10) Uani 1 1 d . . . . .
H5 H 0.5562 0.3234 0.6678 0.025 Uiso 1 1 calc R U . . .
C6 C 0.6781(4) 0.3390(4) 0.81797(16) 0.0189(9) Uani 1 1 d . . . . .
C7 C 0.6089(4) 0.2892(4) 0.86119(17) 0.0200(10) Uani 1 1 d . . . . .
H7 H 0.5439 0.3383 0.8824 0.024 Uiso 1 1 calc R U . . .
C8 C 0.6531(4) 0.1564(4) 0.86896(18) 0.0245(10) Uani 1 1 d . . . . .
H8 H 0.6250 0.0975 0.8971 0.029 Uiso 1 1 calc R U . . .
C9 C 0.7453(4) 0.1228(4) 0.82990(18) 0.0237(10) Uani 1 1 d . . . . .
H9 H 0.7932 0.0369 0.8263 0.028 Uiso 1 1 calc R U . . .
C10 C 0.7592(4) 0.2355(4) 0.79803(17) 0.0198(10) Uani 1 1 d . . . . .
H10 H 0.8167 0.2407 0.7676 0.024 Uiso 1 1 calc R U . . .
C11 C 0.3203(4) 0.4685(4) 0.70937(17) 0.0187(9) Uani 1 1 d . . . . .
C12 C 0.2614(4) 0.4998(4) 0.65420(17) 0.0202(10) Uani 1 1 d . . . . .
C13 C 0.1688(4) 0.6195(4) 0.63356(17) 0.0195(10) Uani 1 1 d . . . . .
C14 C 0.1264(4) 0.7022(4) 0.67045(17) 0.0188(9) Uani 1 1 d . . . . .
C15 C 0.1855(4) 0.6700(4) 0.72569(17) 0.0168(9) Uani 1 1 d . . . . .
C16 C 0.2831(4) 0.5527(4) 0.74520(16) 0.0177(9) Uani 1 1 d . . . . .
C17 C 0.2915(4) 0.3992(4) 0.62022(18) 0.0300(11) Uani 1 1 d . . . . .
H17A H 0.2335 0.4288 0.5872 0.045 Uiso 1 1 calc R U . . .
H17B H 0.2854 0.3233 0.6442 0.045 Uiso 1 1 calc R U . . .
H17C H 0.3745 0.3818 0.6078 0.045 Uiso 1 1 calc R U . . .
C18 C 0.0104(4) 0.8184(4) 0.65130(17) 0.0241(10) Uani 1 1 d . . . . .
H18A H 0.0332 0.8882 0.6317 0.036 Uiso 1 1 calc R U . . .
H18B H -0.0338 0.8381 0.6843 0.036 Uiso 1 1 calc R U . . .
H18C H -0.0419 0.8027 0.6257 0.036 Uiso 1 1 calc R U . . .
C19 C 0.3466(4) 0.5149(4) 0.80402(17) 0.0231(10) Uani 1 1 d . . . . .
H19A H 0.4343 0.4959 0.8008 0.035 Uiso 1 1 calc R U . . .
H19B H 0.3328 0.4415 0.8263 0.035 Uiso 1 1 calc R U . . .
H19C H 0.3133 0.5830 0.8227 0.035 Uiso 1 1 calc R U . . .
C20 C 0.1044(4) 0.6654(4) 0.57460(18) 0.0250(10) Uani 1 1 d . . . . .
C21 C 0.0272(4) 0.6175(4) 0.54890(18) 0.0281(11) Uani 1 1 d . . . . .
H21 H 0.0200 0.5347 0.5636 0.034 Uiso 1 1 calc R U . . .
C22 C -0.0346(4) 0.7071(5) 0.49772(19) 0.0366(13) Uani 1 1 d . . . . .
H22 H -0.0943 0.6990 0.4718 0.044 Uiso 1 1 calc R U . . .
C23 C 0.0052(5) 0.8104(5) 0.49102(19) 0.0343(12) Uani 1 1 d . . . . .
H23 H -0.0235 0.8876 0.4598 0.041 Uiso 1 1 calc R U . . .
C24 C 0.0890(4) 0.7858(4) 0.53681(19) 0.0299(11) Uani 1 1 d . . . . .
H24 H 0.1308 0.8424 0.5427 0.036 Uiso 1 1 calc R U . . .
C25 C 0.3372(4) 0.5556(5) 0.4890(2) 0.0373(12) Uani 1 1 d . . . . .
H25 H 0.3974 0.5178 0.5226 0.045 Uiso 1 1 calc R U . . .
C26 C 0.2666(4) 0.4953(5) 0.46822(19) 0.0342(12) Uani 1 1 d . . . . .
H26 H 0.2695 0.4091 0.4848 0.041 Uiso 1 1 calc R U . . .
C27 C 0.1898(4) 0.5815(4) 0.42013(18) 0.0284(11) Uani 1 1 d . . . . .
H27 H 0.1305 0.5657 0.3971 0.034 Uiso 1 1 calc R U . . .
C28 C 0.2134(4) 0.6948(4) 0.41130(18) 0.0257(10) Uani 1 1 d . . . . .
C29 C 0.3052(4) 0.6806(5) 0.4541(2) 0.0346(12) Uani 1 1 d . . . . .
H29 H 0.3401 0.7436 0.4582 0.042 Uiso 1 1 calc R U . . .
C30 C 0.1370(3) 0.7622(4) 0.76308(17) 0.0163(9) Uani 1 1 d . . . . .
C31 C 0.1027(4) 0.8964(4) 0.74418(18) 0.0216(10) Uani 1 1 d . . . . .
H31 H 0.1183 0.9423 0.7066 0.026 Uiso 1 1 calc R U . . .
C32 C 0.0419(4) 0.9515(4) 0.78792(18) 0.0242(10) Uani 1 1 d . . . . .
H32 H 0.0067 1.0424 0.7858 0.029 Uiso 1 1 calc R U . . .
C33 C 0.0388(4) 0.8545(4) 0.83536(18) 0.0238(10) Uani 1 1 d . . . . .
H33 H 0.0013 0.8657 0.8718 0.029 Uiso 1 1 calc R U . . .
C34 C 0.0981(4) 0.7378(4) 0.81997(17) 0.0200(10) Uani 1 1 d . . . . .
H34 H 0.1111 0.6539 0.8448 0.024 Uiso 1 1 calc R U . . .
C35 C 0.4076(4) 0.7724(5) 0.8176(2) 0.0397(13) Uani 1 1 d . . . . .
H35 H 0.4594 0.7155 0.7951 0.048 Uiso 1 1 calc R U . . .
C36 C 0.3542(4) 0.9060(5) 0.7992(2) 0.0372(13) Uani 1 1 d . . . . .
H36 H 0.3640 0.9574 0.7620 0.045 Uiso 1 1 calc R U . . .
C37 C 0.2850(4) 0.9524(4) 0.84405(19) 0.0300(11) Uani 1 1 d . . . . .
H37 H 0.2396 1.0411 0.8441 0.036 Uiso 1 1 calc R U . . .
C38 C 0.2962(4) 0.8457(5) 0.88879(19) 0.0322(12) Uani 1 1 d . . . . .
C39 C 0.3712(4) 0.7357(5) 0.8729(2) 0.0382(13) Uani 1 1 d . . . . .
H39 H 0.3934 0.6489 0.8962 0.046 Uiso 1 1 calc R U . . .
C40 C 0.6859(4) 0.4685(3) 0.80534(17) 0.0156(9) Uani 1 1 d . . . . .
C41 C 0.7246(4) 0.5031(4) 0.85233(17) 0.0190(9) Uani 1 1 d . . . . .
C42 C 0.7420(4) 0.6197(4) 0.84300(16) 0.0164(9) Uani 1 1 d . . . . .
C43 C 0.7286(3) 0.6959(4) 0.78630(16) 0.0146(9) Uani 1 1 d . . . . .
C44 C 0.6863(4) 0.6628(4) 0.74069(16) 0.0160(9) Uani 1 1 d . . . . .
C45 C 0.6670(4) 0.5463(4) 0.75003(16) 0.0149(9) Uani 1 1 d . . . . .
C46 C 0.7574(4) 0.4109(4) 0.91053(17) 0.0305(12) Uani 1 1 d . . . . .
H46A H 0.6825 0.4064 0.9277 0.046 Uiso 1 1 calc R U . . .
H46B H 0.8014 0.4386 0.9349 0.046 Uiso 1 1 calc R U . . .
H46C H 0.8091 0.3288 0.9061 0.046 Uiso 1 1 calc R U . . .
C47 C 0.7748(4) 0.8055(4) 0.77474(17) 0.0218(10) Uani 1 1 d . . . . .
H47A H 0.8021 0.8183 0.7363 0.033 Uiso 1 1 calc R U . . .
H47B H 0.8430 0.7866 0.8019 0.033 Uiso 1 1 calc R U . . .
H47C H 0.7084 0.8807 0.7786 0.033 Uiso 1 1 calc R U . . .
C48 C 0.6300(4) 0.5055(4) 0.70076(16) 0.0214(10) Uani 1 1 d . . . . .
H48A H 0.6267 0.5666 0.6655 0.032 Uiso 1 1 calc R U . . .
H48B H 0.5495 0.4991 0.7061 0.032 Uiso 1 1 calc R U . . .
H48C H 0.6900 0.4247 0.6990 0.032 Uiso 1 1 calc R U . . .
C49 C 0.7831(4) 0.6656(4) 0.88960(17) 0.0204(10) Uani 1 1 d . . . . .
C50 C 0.8950(4) 0.6073(4) 0.92658(17) 0.0243(10) Uani 1 1 d . . . . .
H50 H 0.9528 0.5198 0.9320 0.029 Uiso 1 1 calc R U . . .
C51 C 0.9064(4) 0.6965(4) 0.95480(18) 0.0278(11) Uani 1 1 d . . . . .
H51 H 0.9745 0.6819 0.9825 0.033 Uiso 1 1 calc R U . . .
C52 C 0.8028(4) 0.8103(4) 0.93657(17) 0.0275(11) Uani 1 1 d . . . . .
H52 H 0.7875 0.8887 0.9487 0.033 Uiso 1 1 calc R U . . .
C53 C 0.7258(4) 0.7914(4) 0.89677(17) 0.0224(10) Uani 1 1 d . . . . .
H53 H 0.6474 0.8543 0.8771 0.027 Uiso 1 1 calc R U . . .
C54 C 0.6115(5) 0.5941(5) 1.00110(19) 0.0354(12) Uani 1 1 d . . . . .
H54 H 0.5701 0.5602 0.9773 0.042 Uiso 1 1 calc R U . . .
C55 C 0.7229(5) 0.5242(5) 1.03562(19) 0.0357(12) Uani 1 1 d . . . . .
H55 H 0.7715 0.4340 1.0404 0.043 Uiso 1 1 calc R U . . .
C56 C 0.7532(5) 0.6086(4) 1.06214(18) 0.0305(11) Uani 1 1 d . . . . .
H56 H 0.8254 0.5871 1.0887 0.037 Uiso 1 1 calc R U . . .
C57 C 0.6586(4) 0.7289(5) 1.04273(18) 0.0306(11) Uani 1 1 d . . . . .
C58 C 0.5705(4) 0.7210(5) 1.00468(19) 0.0331(12) Uani 1 1 d . . . . .
H58 H 0.4954 0.7901 0.9851 0.040 Uiso 1 1 calc R U . . .
C59 C 0.6712(3) 0.7510(4) 0.68192(16) 0.0151(9) Uani 1 1 d . . . . .
C60 C 0.6101(4) 0.8845(4) 0.66989(17) 0.0189(9) Uani 1 1 d . . . . .
H60 H 0.5594 0.9317 0.6962 0.023 Uiso 1 1 calc R U . . .
C61 C 0.6389(4) 0.9378(4) 0.61447(17) 0.0218(10) Uani 1 1 d . . . . .
H61 H 0.6123 1.0282 0.5959 0.026 Uiso 1 1 calc R U . . .
C62 C 0.7136(4) 0.8389(4) 0.59082(18) 0.0247(10) Uani 1 1 d . . . . .
H62 H 0.7474 0.8482 0.5528 0.030 Uiso 1 1 calc R U . . .
C63 C 0.7332(4) 0.7239(4) 0.63191(17) 0.0197(10) Uani 1 1 d . . . . .
H63 H 0.7808 0.6393 0.6266 0.024 Uiso 1 1 calc R U . . .
C64 C 0.3866(4) 0.7847(5) 0.6249(2) 0.0385(14) Uani 1 1 d . . . . .
H64 H 0.3623 0.7475 0.6623 0.046 Uiso 1 1 calc R U . . .
C65 C 0.3597(4) 0.9162(4) 0.5995(2) 0.0328(12) Uani 1 1 d . . . . .
C66 C 0.4096(4) 0.9285(4) 0.54502(18) 0.0294(11) Uani 1 1 d . . . . .
H66 H 0.4045 1.0079 0.5181 0.035 Uiso 1 1 calc R U . . .
C67 C 0.4663(5) 0.8085(5) 0.5362(2) 0.0360(12) Uani 1 1 d . . . . .
H67 H 0.5100 0.7883 0.5021 0.043 Uiso 1 1 calc R U . . .
C68 C 0.4527(5) 0.7200(5) 0.5847(2) 0.0384(13) Uani 1 1 d . . . . .
H68 H 0.4857 0.6281 0.5900 0.046 Uiso 1 1 calc R U . . .
C69 C 0.0163(5) 1.4380(5) 0.7572(2) 0.0477(14) Uani 1 1 d . . . . .
H69A H 0.0714 1.4844 0.7455 0.057 Uiso 1 1 calc R U . . .
H69B H -0.0673 1.4988 0.7565 0.057 Uiso 1 1 calc R U . . .
C70 C 0.021(6) 1.035(4) 1.0052(12) 0.092(19) Uani 0.125 1 d D U P A -1
H70A H 0.1083 1.0228 0.9999 0.110 Uiso 0.125 1 calc R U P A -1
H70B H -0.0149 1.1086 1.0211 0.110 Uiso 0.125 1 calc R U P A -1
Cl3 Cl 0.0092(18) 0.9049(18) 1.0517(8) 0.088(5) Uani 0.125 1 d D U P A -1
Cl4 Cl -0.0548(16) 1.0615(14) 0.9402(7) 0.051(3) Uani 0.125 1 d D U P A -1

loop_
_atom_site_aniso_label
_atom_site_aniso_U_11
_atom_site_aniso_U_22
_atom_site_aniso_U_33
_atom_site_aniso_U_23
_atom_site_aniso_U_13
_atom_site_aniso_U_12
Br1 0.0456(3) 0.0327(3) 0.0278(3) -0.0046(2) 0.0070(2) -0.0111(2)
Br2 0.0896(5) 0.0936(5) 0.0262(3) -0.0117(3) 0.0025(3) -0.0642(4)
Br3 0.0613(4) 0.0453(3) 0.0351(3) -0.0206(3) 0.0086(3) -0.0245(3)
Br4 0.0360(3) 0.0605(4) 0.0443(3) -0.0003(3) 0.0073(3) 0.0048(3)
Fe1 0.0183(3) 0.0133(3) 0.0224(3) -0.0030(3) 0.0013(3) -0.0056(3)
Fe2 0.0200(4) 0.0302(4) 0.0203(4) -0.0095(3) 0.0004(3) -0.0050(3)
Fe3 0.0189(3) 0.0212(3) 0.0222(3) -0.0063(3) 0.0006(3) -0.0090(3)
Fe4 0.0294(4) 0.0250(4) 0.0138(3) -0.0020(3) -0.0015(3) -0.0159(3)
Fe5 0.0198(3) 0.0218(3) 0.0169(3) 0.0005(3) -0.0032(3) -0.0110(3)
Cl1 0.0892(13) 0.1041(13) 0.0437(9) -0.0249(9) 0.0036(8) -0.0615(11)
Cl2 0.0481(9) 0.0960(13) 0.0469(9) -0.0287(9) -0.0064(7) -0.0084(9)
C1 0.021(2) 0.013(2) 0.022(2) -0.0011(19) -0.0040(19) -0.0061(19)
C2 0.016(2) 0.023(3) 0.024(2) -0.005(2) 0.0014(19) -0.008(2)
C3 0.024(3) 0.017(2) 0.035(3) -0.004(2) -0.003(2) -0.010(2)
C4 0.029(3) 0.019(2) 0.027(3) -0.011(2) 0.001(2) -0.006(2)
C5 0.023(2) 0.021(2) 0.022(2) -0.007(2) 0.001(2) -0.011(2)
C6 0.023(2) 0.019(2) 0.015(2) -0.0033(19) -0.0004(19) -0.008(2)
C7 0.020(2) 0.018(2) 0.019(2) -0.0010(19) 0.0011(19) -0.0055(19)
C8 0.025(3) 0.021(2) 0.027(3) 0.002(2) -0.003(2) -0.011(2)
C9 0.019(2) 0.013(2) 0.035(3) -0.002(2) -0.004(2) -0.0023(19)
C10 0.016(2) 0.018(2) 0.023(2) -0.0065(19) -0.0002(19) -0.0020(19)
C11 0.018(2) 0.022(2) 0.017(2) -0.0053(19) 0.0043(19) -0.0091(19)
C12 0.022(2) 0.019(2) 0.022(2) -0.0084(19) 0.009(2) -0.009(2)
C13 0.018(2) 0.024(2) 0.018(2) -0.0017(19) 0.0003(19) -0.011(2)
C14 0.014(2) 0.022(2) 0.021(2) -0.0041(19) 0.0000(19) -0.0071(19)
C15 0.013(2) 0.017(2) 0.021(2) -0.0033(19) 0.0048(18) -0.0072(19)
C16 0.021(2) 0.020(2) 0.015(2) -0.0025(19) 0.0059(19) -0.012(2)
C17 0.035(3) 0.027(3) 0.022(3) -0.003(2) -0.006(2) -0.004(2)
C18 0.023(3) 0.032(3) 0.018(2) -0.011(2) 0.0014(19) -0.006(2)
C19 0.023(3) 0.018(2) 0.022(2) -0.0072(19) 0.000(2) 0.001(2)
C20 0.023(3) 0.025(3) 0.022(2) -0.010(2) 0.002(2) -0.001(2)
C21 0.021(3) 0.036(3) 0.025(3) -0.009(2) -0.001(2) -0.007(2)
C22 0.017(3) 0.058(4) 0.028(3) -0.019(3) 0.000(2) 0.000(2)
C23 0.046(3) 0.038(3) 0.015(2) -0.012(2) 0.007(2) -0.008(3)
C24 0.031(3) 0.025(3) 0.025(3) -0.003(2) 0.001(2) -0.002(2)
C25 0.023(3) 0.051(3) 0.030(3) -0.014(3) 0.001(2) 0.000(2)
C26 0.032(3) 0.035(3) 0.028(3) -0.011(2) 0.003(2) -0.001(2)
C27 0.033(3) 0.031(3) 0.020(3) -0.014(2) 0.006(2) -0.005(2)
C28 0.022(3) 0.028(3) 0.026(3) -0.008(2) 0.010(2) -0.008(2)
C29 0.028(3) 0.050(3) 0.034(3) -0.020(3) 0.010(2) -0.018(3)
C30 0.009(2) 0.020(2) 0.017(2) -0.0023(18) -0.0006(17) -0.0037(18)
C31 0.023(2) 0.020(2) 0.022(2) -0.005(2) 0.001(2) -0.008(2)
C32 0.022(3) 0.017(2) 0.029(3) -0.006(2) -0.002(2) -0.002(2)
C33 0.020(2) 0.034(3) 0.019(2) -0.011(2) 0.0008(19) -0.009(2)
C34 0.018(2) 0.020(2) 0.022(2) -0.0072(19) 0.0006(19) -0.0060(19)
C35 0.015(3) 0.053(4) 0.061(4) -0.031(3) 0.005(2) -0.014(3)
C36 0.038(3) 0.058(4) 0.029(3) -0.007(3) 0.002(2) -0.036(3)
C37 0.037(3) 0.030(3) 0.032(3) -0.011(2) -0.001(2) -0.021(2)
C38 0.040(3) 0.043(3) 0.025(3) -0.008(2) -0.007(2) -0.028(3)
C39 0.034(3) 0.043(3) 0.041(3) -0.006(3) -0.011(3) -0.020(3)
C40 0.013(2) 0.012(2) 0.020(2) -0.0035(18) 0.0022(18) -0.0023(18)
C41 0.021(2) 0.016(2) 0.015(2) -0.0013(18) 0.0015(19) -0.0029(19)
C42 0.017(2) 0.020(2) 0.013(2) -0.0055(18) 0.0011(18) -0.0056(19)
C43 0.012(2) 0.016(2) 0.015(2) -0.0040(18) 0.0033(17) -0.0036(18)
C44 0.016(2) 0.019(2) 0.012(2) -0.0022(18) 0.0028(18) -0.0053(19)
C45 0.015(2) 0.017(2) 0.013(2) -0.0019(18) 0.0005(17) -0.0077(18)
C46 0.054(3) 0.021(3) 0.018(2) -0.003(2) -0.007(2) -0.017(2)
C47 0.027(3) 0.025(2) 0.017(2) -0.0035(19) 0.0008(19) -0.015(2)
C48 0.029(3) 0.019(2) 0.016(2) 0.0015(19) 0.0004(19) -0.011(2)
C49 0.029(3) 0.020(2) 0.016(2) -0.0025(19) 0.005(2) -0.016(2)
C50 0.030(3) 0.028(3) 0.015(2) 0.001(2) 0.000(2) -0.015(2)
C51 0.033(3) 0.037(3) 0.017(2) 0.001(2) -0.004(2) -0.022(2)
C52 0.046(3) 0.031(3) 0.016(2) -0.005(2) 0.005(2) -0.027(3)
C53 0.032(3) 0.021(2) 0.015(2) -0.0023(19) -0.003(2) -0.011(2)
C54 0.043(3) 0.054(3) 0.024(3) -0.011(2) 0.010(2) -0.036(3)
C55 0.060(4) 0.032(3) 0.022(3) -0.001(2) 0.007(3) -0.028(3)
C56 0.043(3) 0.041(3) 0.014(2) -0.005(2) 0.002(2) -0.023(3)
C57 0.035(3) 0.045(3) 0.020(3) -0.007(2) 0.005(2) -0.025(3)
C58 0.032(3) 0.044(3) 0.027(3) -0.010(2) 0.005(2) -0.019(3)
C59 0.013(2) 0.018(2) 0.018(2) -0.0017(18) -0.0054(17) -0.0106(18)
C60 0.023(2) 0.020(2) 0.016(2) -0.0040(19) -0.0010(19) -0.011(2)
C61 0.029(3) 0.020(2) 0.016(2) 0.0055(19) -0.010(2) -0.014(2)
C62 0.024(3) 0.035(3) 0.015(2) 0.002(2) 0.001(2) -0.015(2)
C63 0.016(2) 0.022(2) 0.021(2) -0.005(2) 0.0003(19) -0.0055(19)
C64 0.027(3) 0.059(4) 0.030(3) 0.014(3) -0.012(2) -0.032(3)
C65 0.020(3) 0.042(3) 0.032(3) -0.003(2) -0.001(2) -0.010(2)
C66 0.022(3) 0.037(3) 0.023(3) 0.004(2) -0.008(2) -0.011(2)
C67 0.042(3) 0.048(3) 0.022(3) -0.005(2) -0.011(2) -0.023(3)
C68 0.042(3) 0.039(3) 0.040(3) -0.005(3) -0.017(3) -0.024(3)
C69 0.034(3) 0.044(3) 0.066(4) -0.012(3) 0.000(3) -0.016(3)
C70 0.09(3) 0.10(3) 0.10(3) -0.047(19) -0.006(18) -0.034(18)
Cl3 0.077(12) 0.066(10) 0.071(8) 0.005(7) 0.007(8) 0.020(7)
Cl4 0.061(10) 0.040(7) 0.052(6) -0.018(5) -0.005(6) -0.014(5)

loop_
_atom_type_symbol
_atom_type_description
_atom_type_scat_dispersion_real
_atom_type_scat_dispersion_imag
_atom_type_scat_source
C C 0.0033 0.0016 'International Tables Vol C Tables 4.2.6.8 and 6.1.1.4'
H H 0.0000 0.0000 'International Tables Vol C Tables 4.2.6.8 and 6.1.1.4'
Cl Cl 0.1484 0.1585 'International Tables Vol C Tables 4.2.6.8 and 6.1.1.4'
Fe Fe 0.3463 0.8444 'International Tables Vol C Tables 4.2.6.8 and 6.1.1.4'
Br Br -0.2901 2.4595 'International Tables Vol C Tables 4.2.6.8 and 6.1.1.4'

loop_
_geom_angle_atom_site_label_1
_geom_angle_atom_site_label_2
_geom_angle_atom_site_label_3
_geom_angle
_geom_angle_site_symmetry_1
_geom_angle_site_symmetry_3
_geom_angle_publ_flag
C3 Fe1 C4 40.95(16) . . ?
C3 Fe1 C9 105.07(17) . . ?
C4 Fe1 C9 101.07(18) . . ?
C3 Fe1 C8 101.97(17) . . ?
C4 Fe1 C8 125.42(17) . . ?
C9 Fe1 C8 40.58(16) . . ?
C3 Fe1 C10 138.42(17) . . ?
C4 Fe1 C10 110.95(17) . . ?
C9 Fe1 C10 40.55(15) . . ?
C8 Fe1 C10 67.68(16) . . ?
C3 Fe1 C7 130.90(16) . . ?
C4 Fe1 C7 165.76(16) . . ?
C9 Fe1 C7 68.05(17) . . ?
C8 Fe1 C7 40.37(15) . . ?
C10 Fe1 C7 67.27(16) . . ?
C3 Fe1 C5 67.54(16) . . ?
C4 Fe1 C5 40.33(15) . . ?
C9 Fe1 C5 130.57(17) . . ?
C8 Fe1 C5 165.70(16) . . ?
C10 Fe1 C5 113.13(16) . . ?
C7 Fe1 C5 153.90(16) . . ?
C3 Fe1 C2 39.97(15) . . ?
C4 Fe1 C2 68.02(17) . . ?
C9 Fe1 C2 138.05(16) . . ?
C8 Fe1 C2 111.76(16) . . ?
C10 Fe1 C2 178.36(16) . . ?
C7 Fe1 C2 113.40(16) . . ?
C5 Fe1 C2 67.00(16) . . ?
C3 Fe1 C6 169.17(16) . . ?
C4 Fe1 C6 145.88(16) . . ?
C9 Fe1 C6 67.40(16) . . ?
C8 Fe1 C6 67.21(15) . . ?
C10 Fe1 C6 39.50(15) . . ?
C7 Fe1 C6 39.90(14) . . ?
C5 Fe1 C6 123.20(15) . . ?
C2 Fe1 C6 141.93(16) . . ?
C3 Fe1 C1 67.21(16) . . ?
C4 Fe1 C1 67.66(16) . . ?
C9 Fe1 C1 168.70(17) . . ?
C8 Fe1 C1 146.85(16) . . ?
C10 Fe1 C1 141.22(15) . . ?
C7 Fe1 C1 123.18(16) . . ?
C5 Fe1 C1 39.67(15) . . ?
C2 Fe1 C1 39.87(14) . . ?
C6 Fe1 C1 121.38(15) . . ?
C23 Fe2 C24 40.51(17) . . ?
C23 Fe2 C28 103.39(18) . . ?
C24 Fe2 C28 122.02(17) . . ?
C23 Fe2 C22 41.06(18) . . ?
C24 Fe2 C22 68.34(19) . . ?
C28 Fe2 C22 117.88(18) . . ?
C23 Fe2 C29 116.8(2) . . ?
C24 Fe2 C29 105.44(19) . . ?
C28 Fe2 C29 41.21(17) . . ?
C22 Fe2 C29 152.6(2) . . ?
C23 Fe2 C25 154.2(2) . . ?
C24 Fe2 C25 121.94(19) . . ?
C28 Fe2 C25 68.21(18) . . ?
C22 Fe2 C25 164.6(2) . . ?
C29 Fe2 C25 40.82(18) . . ?
C23 Fe2 C27 122.18(18) . . ?
C24 Fe2 C27 158.79(18) . . ?
C28 Fe2 C27 40.65(16) . . ?
C22 Fe2 C27 106.51(18) . . ?
C29 Fe2 C27 69.17(18) . . ?
C25 Fe2 C27 68.15(18) . . ?
C23 Fe2 C26 160.76(19) . . ?
C24 Fe2 C26 158.61(18) . . ?
C28 Fe2 C26 68.01(18) . . ?
C22 Fe2 C26 126.3(2) . . ?
C29 Fe2 C26 68.77(19) . . ?
C25 Fe2 C26 40.46(17) . . ?
C27 Fe2 C26 40.31(17) . . ?
C23 Fe2 C21 68.29(18) . . ?
C24 Fe2 C21 67.82(18) . . ?
C28 Fe2 C21 154.88(17) . . ?
C22 Fe2 C21 40.43(17) . . ?
C29 Fe2 C21 163.84(18) . . ?
C25 Fe2 C21 129.15(19) . . ?
C27 Fe2 C21 122.47(18) . . ?
C26 Fe2 C21 111.82(19) . . ?
C23 Fe2 C20 68.66(17) . . ?
C24 Fe2 C20 40.91(16) . . ?
C28 Fe2 C20 160.87(17) . . ?
C22 Fe2 C20 68.25(17) . . ?
C29 Fe2 C20 125.45(18) . . ?
C25 Fe2 C20 111.00(18) . . ?
C27 Fe2 C20 158.22(17) . . ?
C26 Fe2 C20 124.71(17) . . ?
C21 Fe2 C20 40.02(15) . . ?
C38 Fe3 C32 120.97(19) . . ?
C38 Fe3 C37 40.78(17) . . ?
C32 Fe3 C37 101.79(18) . . ?
C38 Fe3 C36 67.98(18) . . ?
C32 Fe3 C36 117.23(19) . . ?
C37 Fe3 C36 40.88(17) . . ?
C38 Fe3 C33 105.43(18) . . ?
C32 Fe3 C33 40.85(16) . . ?
C37 Fe3 C33 116.01(18) . . ?
C36 Fe3 C33 151.70(19) . . ?
C38 Fe3 C31 157.64(18) . . ?
C32 Fe3 C31 40.48(16) . . ?
C37 Fe3 C31 120.94(17) . . ?
C36 Fe3 C31 106.68(18) . . ?
C33 Fe3 C31 68.43(16) . . ?
C38 Fe3 C39 40.40(18) . . ?
C32 Fe3 C39 159.69(19) . . ?
C37 Fe3 C39 68.63(19) . . ?
C36 Fe3 C39 67.90(19) . . ?
C33 Fe3 C39 125.83(18) . . ?
C31 Fe3 C39 159.75(19) . . ?
C38 Fe3 C35 67.4(2) . . ?
C32 Fe3 C35 155.0(2) . . ?
C37 Fe3 C35 68.52(19) . . ?
C36 Fe3 C35 40.63(18) . . ?
C33 Fe3 C35 164.16(19) . . ?
C31 Fe3 C35 123.60(19) . . ?
C39 Fe3 C35 39.74(18) . . ?
C38 Fe3 C34 122.44(17) . . ?
C32 Fe3 C34 68.10(16) . . ?
C37 Fe3 C34 153.80(17) . . ?
C36 Fe3 C34 165.27(18) . . ?
C33 Fe3 C34 40.71(15) . . ?
C31 Fe3 C34 67.77(16) . . ?
C39 Fe3 C34 112.28(18) . . ?
C35 Fe3 C34 130.08(18) . . ?
C38 Fe3 C30 159.08(17) . . ?
C32 Fe3 C30 68.15(16) . . ?
C37 Fe3 C30 160.13(17) . . ?
C36 Fe3 C30 127.09(17) . . ?
C33 Fe3 C30 68.28(16) . . ?
C31 Fe3 C30 40.55(15) . . ?
C39 Fe3 C30 126.18(18) . . ?
C35 Fe3 C30 113.07(17) . . ?
C34 Fe3 C30 40.01(14) . . ?
C52 Fe4 C57 102.70(18) . . ?
C52 Fe4 C53 41.23(15) . . ?
C57 Fe4 C53 121.27(18) . . ?
C52 Fe4 C51 40.89(17) . . ?
C57 Fe4 C51 117.87(17) . . ?
C53 Fe4 C51 68.72(17) . . ?
C52 Fe4 C58 116.75(19) . . ?
C57 Fe4 C58 40.99(17) . . ?
C53 Fe4 C58 105.00(19) . . ?
C51 Fe4 C58 152.51(19) . . ?
C52 Fe4 C56 121.10(17) . . ?
C57 Fe4 C56 40.82(18) . . ?
C53 Fe4 C56 158.16(17) . . ?
C51 Fe4 C56 106.19(18) . . ?
C58 Fe4 C56 69.22(19) . . ?
C52 Fe4 C54 154.1(2) . . ?
C57 Fe4 C54 67.95(18) . . ?
C53 Fe4 C54 121.60(19) . . ?
C51 Fe4 C54 164.9(2) . . ?
C58 Fe4 C54 40.47(18) . . ?
C56 Fe4 C54 68.42(18) . . ?
C52 Fe4 C55 160.47(18) . . ?
C57 Fe4 C55 68.41(19) . . ?
C53 Fe4 C55 158.22(18) . . ?
C51 Fe4 C55 126.6(2) . . ?
C58 Fe4 C55 68.6(2) . . ?
C56 Fe4 C55 41.03(17) . . ?
C54 Fe4 C55 40.33(18) . . ?
C52 Fe4 C50 68.35(18) . . ?
C57 Fe4 C50 154.82(17) . . ?
C53 Fe4 C50 68.28(17) . . ?
C51 Fe4 C50 40.20(16) . . ?
C58 Fe4 C50 164.15(17) . . ?
C56 Fe4 C50 122.37(18) . . ?
C54 Fe4 C50 129.78(18) . . ?
C55 Fe4 C50 111.97(19) . . ?
C52 Fe4 C49 68.72(16) . . ?
C57 Fe4 C49 160.09(18) . . ?
C53 Fe4 C49 40.70(15) . . ?
C51 Fe4 C49 68.08(16) . . ?
C58 Fe4 C49 125.43(18) . . ?
C56 Fe4 C49 158.94(18) . . ?
C54 Fe4 C49 111.58(17) . . ?
C55 Fe4 C49 125.09(17) . . ?
C50 Fe4 C49 40.35(15) . . ?
C65 Fe5 C61 112.44(19) . . ?
C65 Fe5 C60 106.47(18) . . ?
C61 Fe5 C60 40.86(15) . . ?
C65 Fe5 C66 40.78(17) . . ?
C61 Fe5 C66 104.35(17) . . ?
C60 Fe5 C66 127.56(18) . . ?
C65 Fe5 C62 144.93(18) . . ?
C61 Fe5 C62 40.48(16) . . ?
C60 Fe5 C62 68.26(17) . . ?
C66 Fe5 C62 113.40(17) . . ?
C65 Fe5 C64 41.38(18) . . ?
C61 Fe5 C64 147.1(2) . . ?
C60 Fe5 C64 116.73(19) . . ?
C66 Fe5 C64 68.95(18) . . ?
C62 Fe5 C64 172.2(2) . . ?
C65 Fe5 C68 67.7(2) . . ?
C61 Fe5 C68 167.82(18) . . ?
C60 Fe5 C68 151.32(18) . . ?
C66 Fe5 C68 67.42(19) . . ?
C62 Fe5 C68 133.0(2) . . ?
C64 Fe5 C68 40.10(19) . . ?
C65 Fe5 C67 67.5(2) . . ?
C61 Fe5 C67 127.95(17) . . ?
C60 Fe5 C67 165.74(17) . . ?
C66 Fe5 C67 39.59(18) . . ?
C62 Fe5 C67 108.76(18) . . ?
C64 Fe5 C67 67.96(19) . . ?
C68 Fe5 C67 40.10(17) . . ?
C65 Fe5 C63 171.30(17) . . ?
C61 Fe5 C63 67.57(16) . . ?
C60 Fe5 C63 67.52(16) . . ?
C66 Fe5 C63 147.87(17) . . ?
C62 Fe5 C63 40.12(15) . . ?
C64 Fe5 C63 134.60(17) . . ?
C68 Fe5 C63 114.22(19) . . ?
C67 Fe5 C63 119.86(19) . . ?
C65 Fe5 C59 131.65(17) . . ?
C61 Fe5 C59 67.81(15) . . ?
C60 Fe5 C59 40.24(15) . . ?
C66 Fe5 C59 167.48(18) . . ?
C62 Fe5 C59 67.52(15) . . ?
C64 Fe5 C59 111.92(16) . . ?
C68 Fe5 C59 121.85(17) . . ?
C67 Fe5 C59 152.91(18) . . ?
C63 Fe5 C59 39.77(15) . . ?
C5 C1 C2 106.0(3) . . ?
C5 C1 C11 127.0(4) . . ?
C2 C1 C11 125.3(4) . . ?
C5 C1 Fe1 67.8(2) . . ?
C2 C1 Fe1 67.7(2) . . ?
C11 C1 Fe1 140.4(3) . . ?
C3 C2 C1 108.5(4) . . ?
C3 C2 Fe1 68.0(2) . . ?
C1 C2 Fe1 72.4(2) . . ?
C2 C3 C4 109.0(4) . . ?
C2 C3 Fe1 72.0(2) . . ?
C4 C3 Fe1 69.6(2) . . ?
C5 C4 C3 107.2(4) . . ?
C5 C4 Fe1 71.7(2) . . ?
C3 C4 Fe1 69.5(2) . . ?
C4 C5 C1 109.3(4) . . ?
C4 C5 Fe1 68.0(2) . . ?
C1 C5 Fe1 72.6(2) . . ?
C10 C6 C7 106.7(3) . . ?
C10 C6 C40 125.1(3) . . ?
C7 C6 C40 126.8(4) . . ?
C10 C6 Fe1 67.6(2) . . ?
C7 C6 Fe1 67.8(2) . . ?
C40 C6 Fe1 139.5(3) . . ?
C8 C7 C6 108.1(4) . . ?
C8 C7 Fe1 68.5(2) . . ?
C6 C7 Fe1 72.3(2) . . ?
C9 C8 C7 108.5(4) . . ?
C9 C8 Fe1 69.5(2) . . ?
C7 C8 Fe1 71.1(2) . . ?
C8 C9 C10 107.5(4) . . ?
C8 C9 Fe1 69.9(2) . . ?
C10 C9 Fe1 70.8(2) . . ?
C6 C10 C9 109.1(4) . . ?
C6 C10 Fe1 72.9(2) . . ?
C9 C10 Fe1 68.6(2) . . ?
C16 C11 C12 120.8(4) . . ?
C16 C11 C1 121.7(4) . . ?
C12 C11 C1 117.4(4) . . ?
C13 C12 C11 119.5(4) . . ?
C13 C12 C17 121.2(4) . . ?
C11 C12 C17 119.1(4) . . ?
C12 C13 C14 119.8(4) . . ?
C12 C13 C20 124.2(4) . . ?
C14 C13 C20 115.9(4) . . ?
C15 C14 C13 120.0(4) . . ?
C15 C14 C18 121.3(4) . . ?
C13 C14 C18 118.5(4) . . ?
C14 C15 C16 120.0(4) . . ?
C14 C15 C30 117.8(3) . . ?
C16 C15 C30 122.2(4) . . ?
C11 C16 C15 119.6(4) . . ?
C11 C16 C19 119.2(4) . . ?
C15 C16 C19 121.2(4) . . ?
C21 C20 C24 105.6(4) . . ?
C21 C20 C13 129.5(4) . . ?
C24 C20 C13 123.8(4) . . ?
C21 C20 Fe2 69.2(2) . . ?
C24 C20 Fe2 66.6(2) . . ?
C13 C20 Fe2 137.4(3) . . ?
C22 C21 C20 109.0(4) . . ?
C22 C21 Fe2 68.4(2) . . ?
C20 C21 Fe2 70.8(2) . . ?
C23 C22 C21 107.4(4) . . ?
C23 C22 Fe2 68.0(3) . . ?
C21 C22 Fe2 71.2(3) . . ?
C24 C23 C22 108.5(4) . . ?
C24 C23 Fe2 70.4(3) . . ?
C22 C23 Fe2 70.9(3) . . ?
C23 C24 C20 109.5(4) . . ?
C23 C24 Fe2 69.1(3) . . ?
C20 C24 Fe2 72.5(2) . . ?
C26 C25 C29 109.0(4) . . ?
C26 C25 Fe2 70.2(3) . . ?
C29 C25 Fe2 69.5(3) . . ?
C27 C26 C25 108.1(4) . . ?
C27 C26 Fe2 69.5(3) . . ?
C25 C26 Fe2 69.4(3) . . ?
C26 C27 C28 107.6(4) . . ?
C26 C27 Fe2 70.1(3) . . ?
C28 C27 Fe2 68.9(2) . . ?
C27 C28 C29 109.2(4) . . ?
C27 C28 Br1 125.5(3) . . ?
C29 C28 Br1 125.3(3) . . ?
C27 C28 Fe2 70.4(2) . . ?
C29 C28 Fe2 70.0(3) . . ?
Br1 C28 Fe2 126.9(2) . . ?
C25 C29 C28 106.1(4) . . ?
C25 C29 Fe2 69.7(3) . . ?
C28 C29 Fe2 68.8(2) . . ?
C34 C30 C31 106.3(3) . . ?
C34 C30 C15 127.5(3) . . ?
C31 C30 C15 125.5(4) . . ?
C34 C30 Fe3 68.7(2) . . ?
C31 C30 Fe3 67.6(2) . . ?
C15 C30 Fe3 135.6(3) . . ?
C32 C31 C30 108.8(4) . . ?
C32 C31 Fe3 69.1(2) . . ?
C30 C31 Fe3 71.9(2) . . ?
C31 C32 C33 108.7(4) . . ?
C31 C32 Fe3 70.5(2) . . ?
C33 C32 Fe3 70.1(2) . . ?
C32 C33 C34 107.2(4) . . ?
C32 C33 Fe3 69.1(2) . . ?
C34 C33 Fe3 70.7(2) . . ?
C30 C34 C33 109.0(4) . . ?
C30 C34 Fe3 71.3(2) . . ?
C33 C34 Fe3 68.6(2) . . ?
C39 C35 C36 108.1(4) . . ?
C39 C35 Fe3 69.9(3) . . ?
C36 C35 Fe3 68.7(3) . . ?
C37 C36 C35 108.4(4) . . ?
C37 C36 Fe3 69.6(2) . . ?
C35 C36 Fe3 70.6(2) . . ?
C38 C37 C36 106.2(4) . . ?
C38 C37 Fe3 68.9(2) . . ?
C36 C37 Fe3 69.6(2) . . ?
C39 C38 C37 109.8(4) . . ?
C39 C38 Br2 124.3(4) . . ?
C37 C38 Br2 125.8(4) . . ?
C39 C38 Fe3 71.2(3) . . ?
C37 C38 Fe3 70.3(2) . . ?
Br2 C38 Fe3 126.5(2) . . ?
C35 C39 C38 107.5(4) . . ?
C35 C39 Fe3 70.4(3) . . ?
C38 C39 Fe3 68.4(3) . . ?
C45 C40 C41 121.0(3) . . ?
C45 C40 C6 122.6(3) . . ?
C41 C40 C6 116.1(3) . . ?
C40 C41 C42 119.3(3) . . ?
C40 C41 C46 119.7(3) . . ?
C42 C41 C46 120.7(4) . . ?
C41 C42 C43 119.5(3) . . ?
C41 C42 C49 123.8(3) . . ?
C43 C42 C49 116.5(3) . . ?
C44 C43 C42 120.3(3) . . ?
C44 C43 C47 120.2(3) . . ?
C42 C43 C47 119.2(3) . . ?
C43 C44 C45 120.0(3) . . ?
C43 C44 C59 117.0(3) . . ?
C45 C44 C59 122.9(3) . . ?
C40 C45 C44 119.5(3) . . ?
C40 C45 C48 119.9(3) . . ?
C44 C45 C48 120.6(3) . . ?
C53 C49 C50 106.9(4) . . ?
C53 C49 C42 123.5(4) . . ?
C50 C49 C42 128.6(4) . . ?
C53 C49 Fe4 67.5(2) . . ?
C50 C49 Fe4 69.3(2) . . ?
C42 C49 Fe4 137.0(3) . . ?
C51 C50 C49 108.3(4) . . ?
C51 C50 Fe4 68.6(3) . . ?
C49 C50 Fe4 70.3(2) . . ?
C50 C51 C52 108.6(4) . . ?
C50 C51 Fe4 71.2(2) . . ?
C52 C51 Fe4 68.8(2) . . ?
C51 C52 C53 107.8(4) . . ?
C51 C52 Fe4 70.4(2) . . ?
C53 C52 Fe4 69.8(2) . . ?
C52 C53 C49 108.4(4) . . ?
C52 C53 Fe4 69.0(2) . . ?
C49 C53 Fe4 71.8(2) . . ?
C55 C54 C58 109.5(4) . . ?
C55 C54 Fe4 70.0(3) . . ?
C58 C54 Fe4 69.7(2) . . ?
C54 C55 C56 107.7(4) . . ?
C54 C55 Fe4 69.6(3) . . ?
C56 C55 Fe4 69.3(2) . . ?
C57 C56 C55 106.7(4) . . ?
C57 C56 Fe4 68.8(2) . . ?
C55 C56 Fe4 69.7(2) . . ?
C56 C57 C58 109.5(4) . . ?
C56 C57 Br3 125.1(3) . . ?
C58 C57 Br3 125.4(4) . . ?
C56 C57 Fe4 70.4(3) . . ?
C58 C57 Fe4 70.2(3) . . ?
Br3 C57 Fe4 126.4(2) . . ?
C54 C58 C57 106.5(4) . . ?
C54 C58 Fe4 69.8(3) . . ?
C57 C58 Fe4 68.8(3) . . ?
C63 C59 C60 106.6(3) . . ?
C63 C59 C44 127.8(4) . . ?
C60 C59 C44 124.5(4) . . ?
C63 C59 Fe5 69.1(2) . . ?
C60 C59 Fe5 67.0(2) . . ?
C44 C59 Fe5 137.8(3) . . ?
C61 C60 C59 108.4(4) . . ?
C61 C60 Fe5 69.2(2) . . ?
C59 C60 Fe5 72.7(2) . . ?
C62 C61 C60 108.2(4) . . ?
C62 C61 Fe5 70.5(2) . . ?
C60 C61 Fe5 69.9(2) . . ?
C61 C62 C63 107.9(4) . . ?
C61 C62 Fe5 69.0(2) . . ?
C63 C62 Fe5 71.3(2) . . ?
C62 C63 C59 108.7(4) . . ?
C62 C63 Fe5 68.5(2) . . ?
C59 C63 Fe5 71.2(2) . . ?
C68 C64 C65 106.0(4) . . ?
C68 C64 Fe5 70.3(3) . . ?
C65 C64 Fe5 68.1(2) . . ?
C66 C65 C64 108.6(4) . . ?
C66 C65 Br4 123.8(4) . . ?
C64 C65 Br4 127.7(4) . . ?
C66 C65 Fe5 70.5(3) . . ?
C64 C65 Fe5 70.5(3) . . ?
Br4 C65 Fe5 125.8(2) . . ?
C67 C66 C65 107.8(4) . . ?
C67 C66 Fe5 71.0(3) . . ?
C65 C66 Fe5 68.7(2) . . ?
C66 C67 C68 108.6(5) . . ?
C66 C67 Fe5 69.4(2) . . ?
C68 C67 Fe5 69.9(3) . . ?
C64 C68 C67 109.0(5) . . ?
C64 C68 Fe5 69.6(2) . . ?
C67 C68 Fe5 70.0(3) . . ?
Cl2 C69 Cl1 111.5(3) . . ?
Cl3 C70 Cl4 110(3) . . ?

loop_
_geom_bond_atom_site_label_1
_geom_bond_atom_site_label_2
_geom_bond_distance
_geom_bond_site_symmetry_2
_geom_bond_publ_flag
Br1 C28 1.883(4) . ?
Br2 C38 1.896(5) . ?
Br3 C57 1.884(5) . ?
Br4 C65 1.889(5) . ?
Fe1 C3 2.024(4) . ?
Fe1 C4 2.025(4) . ?
Fe1 C9 2.030(4) . ?
Fe1 C8 2.035(4) . ?
Fe1 C10 2.059(4) . ?
Fe1 C7 2.068(4) . ?
Fe1 C5 2.074(4) . ?
Fe1 C2 2.076(4) . ?
Fe1 C6 2.128(4) . ?
Fe1 C1 2.138(4) . ?
Fe2 C23 1.992(5) . ?
Fe2 C24 2.010(5) . ?
Fe2 C28 2.021(4) . ?
Fe2 C22 2.031(4) . ?
Fe2 C29 2.036(4) . ?
Fe2 C25 2.038(5) . ?
Fe2 C27 2.041(4) . ?
Fe2 C26 2.049(5) . ?
Fe2 C21 2.067(4) . ?
Fe2 C20 2.089(4) . ?
Fe3 C38 2.010(4) . ?
Fe3 C32 2.016(4) . ?
Fe3 C37 2.028(4) . ?
Fe3 C36 2.028(4) . ?
Fe3 C33 2.030(4) . ?
Fe3 C31 2.034(4) . ?
Fe3 C39 2.047(5) . ?
Fe3 C35 2.053(4) . ?
Fe3 C34 2.058(4) . ?
Fe3 C30 2.092(4) . ?
Fe4 C52 2.014(4) . ?
Fe4 C57 2.018(4) . ?
Fe4 C53 2.024(4) . ?
Fe4 C51 2.035(4) . ?
Fe4 C58 2.037(5) . ?
Fe4 C56 2.038(4) . ?
Fe4 C54 2.039(4) . ?
Fe4 C55 2.044(4) . ?
Fe4 C50 2.070(4) . ?
Fe4 C49 2.083(4) . ?
Fe5 C65 2.011(4) . ?
Fe5 C61 2.018(4) . ?
Fe5 C60 2.028(4) . ?
Fe5 C66 2.034(4) . ?
Fe5 C62 2.038(4) . ?
Fe5 C64 2.043(4) . ?
Fe5 C68 2.053(4) . ?
Fe5 C67 2.054(4) . ?
Fe5 C63 2.075(4) . ?
Fe5 C59 2.103(4) . ?
Cl1 C69 1.737(5) . ?
Cl2 C69 1.734(5) . ?
C1 C5 1.431(5) . ?
C1 C2 1.438(5) . ?
C1 C11 1.497(5) . ?
C2 C3 1.402(6) . ?
C3 C4 1.417(6) . ?
C4 C5 1.414(5) . ?
C6 C10 1.417(5) . ?
C6 C7 1.433(5) . ?
C6 C40 1.505(5) . ?
C7 C8 1.416(5) . ?
C8 C9 1.409(6) . ?
C9 C10 1.418(5) . ?
C11 C16 1.402(5) . ?
C11 C12 1.405(5) . ?
C12 C13 1.404(5) . ?
C12 C17 1.519(6) . ?
C13 C14 1.413(5) . ?
C13 C20 1.496(6) . ?
C14 C15 1.406(5) . ?
C14 C18 1.509(5) . ?
C15 C16 1.408(5) . ?
C15 C30 1.509(5) . ?
C16 C19 1.495(5) . ?
C20 C21 1.422(6) . ?
C20 C24 1.435(6) . ?
C21 C22 1.417(6) . ?
C22 C23 1.411(6) . ?
C23 C24 1.386(6) . ?
C25 C26 1.413(6) . ?
C25 C29 1.421(6) . ?
C26 C27 1.409(6) . ?
C27 C28 1.411(6) . ?
C28 C29 1.428(6) . ?
C30 C34 1.420(5) . ?
C30 C31 1.431(5) . ?
C31 C32 1.401(5) . ?
C32 C33 1.412(5) . ?
C33 C34 1.422(5) . ?
C35 C39 1.394(6) . ?
C35 C36 1.417(6) . ?
C36 C37 1.417(6) . ?
C37 C38 1.407(6) . ?
C38 C39 1.401(6) . ?
C40 C45 1.389(5) . ?
C40 C41 1.411(5) . ?
C41 C42 1.412(5) . ?
C41 C46 1.506(5) . ?
C42 C43 1.414(5) . ?
C42 C49 1.498(5) . ?
C43 C44 1.391(5) . ?
C43 C47 1.519(5) . ?
C44 C45 1.421(5) . ?
C44 C59 1.507(5) . ?
C45 C48 1.494(5) . ?
C49 C53 1.429(5) . ?
C49 C50 1.432(6) . ?
C50 C51 1.411(6) . ?
C51 C52 1.414(6) . ?
C52 C53 1.422(5) . ?
C54 C55 1.407(7) . ?
C54 C58 1.409(6) . ?
C55 C56 1.431(6) . ?
C56 C57 1.415(6) . ?
C57 C58 1.420(6) . ?
C59 C63 1.421(5) . ?
C59 C60 1.423(5) . ?
C60 C61 1.412(5) . ?
C61 C62 1.404(6) . ?
C62 C63 1.412(5) . ?
C64 C68 1.404(7) . ?
C64 C65 1.433(6) . ?
C65 C66 1.409(6) . ?
C66 C67 1.384(6) . ?
C67 C68 1.408(6) . ?
C70 Cl3 1.71(3) . ?
C70 Cl4 1.71(3) . ?
